data_2211703
loop_
_publ_author_name
'B\"uy\"ukg\"ung\"or, Orhan'
'Odaba\,so\(glu, Mustafa'

_publ_section_title
;
 3-(4-Iodoanilino)isobenzofuran-1(3<i>H</i>)-one
;
_journal_coeditor_code AT2177
_journal_issue 1
_journal_name_full 'Acta Crystallographica Section E'
_journal_page_first o25
_journal_page_last o27
_journal_paper_doi 10.1107/S1600536806051075
_journal_volume 63
_journal_year 2007
_chemical_formula_iupac 'C14 H10 I N O2'
_chemical_formula_moiety 'C14 H10 I N O2'
_chemical_formula_sum 'C14 H10 I N O2'
_chemical_formula_weight 351.13
_chemical_name_common 3-(4-iodoanilino)phthalide
_chemical_name_systematic
;
3-(4-Iodoanilino)isobenzofuran-1(3H)-one
;
_space_group_IT_number 14
_symmetry_cell_setting monoclinic
_symmetry_space_group_name_Hall '-P 2ybc'
_symmetry_space_group_name_H-M 'P 1 21/c 1'
_atom_sites_solution_hydrogens geom
_atom_sites_solution_primary direct
_atom_sites_solution_secondary difmap
_audit_creation_method SHELXL-97
_cell_angle_alpha 90.00
_cell_angle_beta 120.207(11)
_cell_angle_gamma 90.00
_cell_formula_units_Z 12
_cell_length_a 24.017(3)
_cell_length_b 6.9536(6)
_cell_length_c 26.924(5)
_cell_measurement_reflns_used 36043
_cell_measurement_temperature 296
_cell_measurement_theta_max 25.99
_cell_measurement_theta_min 1.75
_cell_volume 3885.9(10)
_computing_cell_refinement X-AREA
_computing_data_collection 'X-AREA (Stoe & Cie, 2002)'
_computing_data_reduction 'X-RED32 (Stoe & Cie, 2002)'
_computing_molecular_graphics 'ORTEP-3 for Windows (Farrugia, 1997)'
_computing_publication_material 'WinGX (Farrugia, 1999)'
_computing_structure_refinement 'SHELXL97 (Sheldrick, 1997)'
_computing_structure_solution 'SHELXS97 (Sheldrick, 1997)'
_diffrn_ambient_temperature 296
_diffrn_detector_area_resol_mean 6.67
_diffrn_measured_fraction_theta_full 0.995
_diffrn_measured_fraction_theta_max 0.995
_diffrn_measurement_device '2-circle goniometer'
_diffrn_measurement_device_type 'Stoe IPDS-2'
_diffrn_measurement_method \w
_diffrn_radiation_monochromator 'plane graphite'
_diffrn_radiation_type MoK\a
_diffrn_radiation_wavelength 0.71073
_diffrn_reflns_av_R_equivalents 0.0749
_diffrn_reflns_av_sigmaI/netI 0.0434
_diffrn_reflns_limit_h_max 29
_diffrn_reflns_limit_h_min -29
_diffrn_reflns_limit_k_max 8
_diffrn_reflns_limit_k_min -8
_diffrn_reflns_limit_l_max 32
_diffrn_reflns_limit_l_min -32
_diffrn_reflns_number 51463
_diffrn_reflns_theta_full 25.98
_diffrn_reflns_theta_max 25.98
_diffrn_reflns_theta_min 1.52
_diffrn_standards_decay_% <2
_diffrn_standards_number 0
_exptl_absorpt_coefficient_mu 2.465
_exptl_absorpt_correction_T_max 0.6044
_exptl_absorpt_correction_T_min 0.2845
_exptl_absorpt_correction_type integration
_exptl_absorpt_process_details '(X-RED32; Stoe & Cie, 2002)'
_exptl_crystal_colour 'pale yellow'
_exptl_crystal_density_diffrn 1.801
_exptl_crystal_density_method 'not measured'
_exptl_crystal_description plate
_exptl_crystal_F_000 2040
_exptl_crystal_size_max 0.66
_exptl_crystal_size_mid 0.41
_exptl_crystal_size_min 0.14
_refine_diff_density_max 1.240
_refine_diff_density_min -0.585
_refine_ls_extinction_method none
_refine_ls_goodness_of_fit_ref 0.986
_refine_ls_hydrogen_treatment constr
_refine_ls_matrix_type full
_refine_ls_number_parameters 415
_refine_ls_number_reflns 7599
_refine_ls_number_restraints 199
_refine_ls_restrained_S_all 0.974
_refine_ls_R_factor_all 0.1551
_refine_ls_R_factor_gt 0.0634
_refine_ls_shift/su_max 0.001
_refine_ls_shift/su_mean 0.000
_refine_ls_structure_factor_coef Fsqd
_refine_ls_weighting_details 'calc w=1/[\s^2^(Fo^2^)+(0.1178P)^2^] where P=(Fo^2^+2Fc^2^)/3'
_refine_ls_weighting_scheme calc
_refine_ls_wR_factor_gt 0.1904
_refine_ls_wR_factor_ref 0.2446
_reflns_number_gt 2725
_reflns_number_total 7599
_reflns_threshold_expression I>2\s(I)
_cod_data_source_file at2177.cif
_cod_data_source_block I
_cod_original_sg_symbol_H-M 'P 21/c'
_cod_database_code 2211703
_cod_database_fobs_code 2211703

loop_
_symmetry_equiv_pos_as_xyz
'x, y, z'
'-x, y+1/2, -z+1/2'
'-x, -y, -z'
'x, -y-1/2, z-1/2'

loop_
_atom_site_type_symbol
_atom_site_label
_atom_site_fract_x
_atom_site_fract_y
_atom_site_fract_z
_atom_site_U_iso_or_equiv
_atom_site_adp_type
_atom_site_calc_flag
_atom_site_refinement_flags
_atom_site_occupancy
C C1 1.0396(4) 0.3019(10) 0.7744(4) 0.0594(11) Uani d U 1
C C2 1.0914(4) 0.2828(10) 0.7602(4) 0.050(2) Uani d . 1
C C3 1.1563(4) 0.2559(12) 0.7970(4) 0.061(2) Uani d . 1
H H3 1.1731 0.2440 0.8364 0.073 Uiso calc R 1
C C4 1.1953(4) 0.2472(14) 0.7734(5) 0.074(3) Uani d . 1
H H4 1.2397 0.2364 0.7971 0.089 Uiso calc R 1
C C5 1.1683(4) 0.2547(13) 0.7140(6) 0.071(3) Uani d . 1
H H5 1.1952 0.2427 0.6986 0.085 Uiso calc R 1
C C6 1.1038(5) 0.2790(11) 0.6775(4) 0.062(2) Uani d . 1
H H6 1.0865 0.2839 0.6379 0.074 Uiso calc R 1
C C7 1.0648(4) 0.2962(9) 0.7020(4) 0.048(2) Uani d . 1
C C8 0.9946(4) 0.3326(10) 0.6747(4) 0.0594(11) Uani d U 1
H H8 0.9847 0.4601 0.6567 0.071 Uiso calc R 1
C C9 0.8888(4) 0.2198(10) 0.5965(4) 0.0594(6) Uani d U 1
C C10 0.8546(5) 0.0537(10) 0.5660(4) 0.074(3) Uani d . 1
H H10 0.8741 -0.0667 0.5732 0.089 Uiso calc R 1
C C11 0.7902(5) 0.0815(16) 0.5245(4) 0.077(3) Uani d . 1
H H11 0.7666 -0.0232 0.5025 0.093 Uiso calc R 1
C C12 0.7600(5) 0.257(2) 0.5146(4) 0.083(3) Uani d . 1
C C13 0.7926(5) 0.4136(17) 0.5462(5) 0.086(3) Uani d . 1
H H13 0.7723 0.5321 0.5403 0.103 Uiso calc R 1
C C14 0.8586(5) 0.3904(13) 0.5883(4) 0.073(3) Uani d . 1
H H14 0.8816 0.4952 0.6107 0.088 Uiso calc R 1
C C15 0.2934(5) 0.7694(15) 0.2248(5) 0.0762(13) Uani d U 1
C C16 0.2413(4) 0.7584(12) 0.2380(4) 0.0528(19) Uani d . 1
C C17 0.1764(4) 0.7422(13) 0.2024(4) 0.067(3) Uani d . 1
H H17 0.1588 0.7397 0.1627 0.081 Uiso calc R 1
C C18 0.1376(4) 0.7298(12) 0.2257(5) 0.069(3) Uani d . 1
H H18 0.0934 0.7143 0.2021 0.082 Uiso calc R 1
C C19 0.1643(5) 0.7405(12) 0.2850(5) 0.069(3) Uani d . 1
H H19 0.1372 0.7335 0.3003 0.082 Uiso calc R 1
C C20 0.2302(4) 0.7612(13) 0.3222(4) 0.065(2) Uani d . 1
H H20 0.2479 0.7689 0.3618 0.078 Uiso calc R 1
C C21 0.2674(4) 0.7697(13) 0.2968(4) 0.060(2) Uani d . 1
C C22 0.3393(4) 0.8189(14) 0.3257(4) 0.0762(13) Uani d U 1
H H22 0.3475 0.9494 0.3416 0.091 Uiso calc R 1
C C23 0.4452(5) 0.7376(16) 0.4047(4) 0.0762(7) Uani d U 1
C C24 0.4711(5) 0.9051(12) 0.4150(5) 0.102(4) Uani d . 1
H H24 0.4468 1.0086 0.3927 0.122 Uiso calc R 1
C C25 0.5367(5) 0.9380(17) 0.4600(5) 0.096(4) Uani d . 1
H H25 0.5534 1.0614 0.4707 0.116 Uiso calc R 1
C C26 0.5725(5) 0.7806(17) 0.4858(5) 0.078(3) Uani d . 1
C C27 0.5460(5) 0.6024(18) 0.4688(6) 0.107(4) Uani d . 1
H H27 0.5713 0.4930 0.4840 0.128 Uiso calc R 1
C C28 0.4817(5) 0.5855(17) 0.4291(6) 0.107(4) Uani d . 1
H H28 0.4634 0.4637 0.4192 0.128 Uiso calc R 1
C C29 0.6267(5) 0.7193(15) 0.7252(5) 0.0794(14) Uani d U 1
C C30 0.5755(4) 0.7268(11) 0.7389(4) 0.0497(19) Uani d . 1
C C31 0.5094(4) 0.7330(11) 0.7027(4) 0.058(2) Uani d . 1
H H31 0.4912 0.7332 0.6629 0.069 Uiso calc R 1
C C32 0.4714(4) 0.7391(13) 0.7282(5) 0.068(3) Uani d . 1
H H32 0.4268 0.7451 0.7051 0.082 Uiso calc R 1
C C33 0.4986(5) 0.7365(13) 0.7869(6) 0.075(3) Uani d . 1
H H33 0.4719 0.7398 0.8026 0.089 Uiso calc R 1
C C34 0.5647(5) 0.7291(12) 0.8232(5) 0.067(2) Uani d . 1
H H34 0.5828 0.7281 0.8630 0.080 Uiso calc R 1
C C35 0.6028(4) 0.7233(13) 0.7980(4) 0.062(2) Uani d . 1
C C36 0.6754(5) 0.6907(15) 0.8270(4) 0.0794(14) Uani d U 1
H H36 0.6860 0.5625 0.8445 0.095 Uiso calc R 1
C C37 0.7781(5) 0.7872(15) 0.9045(4) 0.0794(7) Uani d U 1
C C38 0.8105(5) 0.9382(12) 0.9313(5) 0.095(3) Uani d U 1
H H38 0.7885 1.0547 0.9223 0.113 Uiso calc R 1
C C39 0.8742(5) 0.9409(17) 0.9718(5) 0.089(3) Uani d . 1
H H39 0.8946 1.0557 0.9892 0.107 Uiso calc R 1
C C40 0.9076(4) 0.7718(17) 0.9865(4) 0.072(3) Uani d . 1
C C41 0.8752(6) 0.6101(17) 0.9579(5) 0.088(3) Uani d . 1
H H41 0.8964 0.4924 0.9674 0.106 Uiso calc R 1
C C42 0.8110(5) 0.6186(18) 0.9148(5) 0.094(3) Uani d . 1
H H42 0.7906 0.5099 0.8931 0.112 Uiso calc R 1
N N1 0.9557(3) 0.1954(8) 0.6344(3) 0.0594(6) Uani d U 1
H H1A 0.9733 0.0900 0.6326 0.071 Uiso calc R 1
N N2 0.3773(4) 0.6921(11) 0.3654(3) 0.0762(7) Uani d U 1
H H2A 0.3620 0.5831 0.3679 0.091 Uiso calc R 1
N N3 0.7099(4) 0.8172(11) 0.8647(3) 0.0794(7) Uani d U 1
H H3A 0.6922 0.9224 0.8665 0.095 Uiso calc R 1
O O1 1.0417(3) 0.2936(7) 0.8199(3) 0.0652(16) Uani d . 1
O O2 0.9836(3) 0.3329(6) 0.7255(3) 0.0594(11) Uani d U 1
O O3 0.3488(3) 0.8083(8) 0.2729(3) 0.0762(13) Uani d U 1
O O4 0.2912(3) 0.7678(9) 0.1794(3) 0.0709(16) Uani d . 1
O O5 0.6833(3) 0.6934(9) 0.7742(3) 0.0794(14) Uani d U 1
O O6 0.6247(3) 0.7182(8) 0.6800(3) 0.0702(16) Uani d . 1
I I1 0.66517(4) 0.28578(17) 0.44660(4) 0.1202(4) Uani d . 1
I I2 0.66745(4) 0.80655(14) 0.55354(4) 0.1101(4) Uani d . 1
I I3 1.00157(4) 0.76622(16) 1.05464(4) 0.1114(4) Uani d . 1

loop_
_atom_site_aniso_label
_atom_site_aniso_U_11
_atom_site_aniso_U_22
_atom_site_aniso_U_33
_atom_site_aniso_U_12
_atom_site_aniso_U_13
_atom_site_aniso_U_23
C1 0.055(2) 0.057(2) 0.069(3) 0.0026(17) 0.034(2) -0.0008(19)
C2 0.043(5) 0.040(4) 0.067(6) -0.005(3) 0.027(4) -0.009(4)
C3 0.051(6) 0.048(4) 0.071(6) -0.008(4) 0.022(5) -0.014(5)
C4 0.045(5) 0.057(5) 0.111(9) 0.003(5) 0.033(6) 0.002(6)
C5 0.054(6) 0.055(5) 0.121(9) 0.004(5) 0.056(6) -0.003(6)
C6 0.064(6) 0.059(5) 0.078(6) 0.007(4) 0.047(5) 0.001(4)
C7 0.044(4) 0.042(4) 0.061(6) -0.003(3) 0.028(4) 0.002(3)
C8 0.055(2) 0.057(2) 0.069(3) 0.0026(17) 0.034(2) -0.0008(19)
C9 0.0555(4) 0.0574(10) 0.0686(4) 0.0026(4) 0.0337(10) -0.0008(5)
C10 0.060(6) 0.080(6) 0.069(6) -0.007(5) 0.022(5) -0.006(5)
C11 0.057(6) 0.105(7) 0.063(6) -0.013(5) 0.025(5) -0.008(5)
C12 0.044(6) 0.139(9) 0.057(6) -0.010(7) 0.018(5) 0.000(7)
C13 0.051(6) 0.113(8) 0.079(7) 0.025(5) 0.021(5) 0.003(6)
C14 0.067(6) 0.067(5) 0.070(6) 0.009(5) 0.023(5) 0.010(5)
C15 0.049(3) 0.120(4) 0.065(3) -0.002(2) 0.033(2) 0.002(2)
C16 0.050(5) 0.049(4) 0.052(5) -0.004(4) 0.020(4) -0.012(4)
C17 0.041(5) 0.058(5) 0.091(7) -0.001(4) 0.024(5) -0.013(5)
C18 0.042(5) 0.058(5) 0.095(8) 0.003(4) 0.026(5) 0.004(6)
C19 0.058(6) 0.059(5) 0.108(9) 0.007(5) 0.057(6) 0.002(6)
C20 0.056(6) 0.062(5) 0.080(6) -0.001(4) 0.036(5) -0.011(5)
C21 0.048(5) 0.072(5) 0.060(6) -0.006(4) 0.027(5) -0.009(4)
C22 0.049(3) 0.120(4) 0.065(3) -0.002(2) 0.033(2) 0.002(2)
C23 0.0488(5) 0.1200(16) 0.0655(4) -0.0019(5) 0.0329(12) 0.0018(5)
C24 0.059(6) 0.148(10) 0.087(8) 0.010(7) 0.028(6) 0.062(7)
C25 0.059(6) 0.099(8) 0.119(10) -0.003(6) 0.036(6) 0.030(7)
C26 0.044(6) 0.117(8) 0.070(7) -0.014(6) 0.026(5) -0.013(6)
C27 0.047(6) 0.113(9) 0.125(10) -0.002(6) 0.017(6) -0.034(7)
C28 0.059(7) 0.109(8) 0.135(11) -0.013(6) 0.037(7) -0.044(7)
C29 0.051(2) 0.129(4) 0.067(3) -0.006(2) 0.036(2) -0.012(3)
C30 0.042(4) 0.047(4) 0.051(5) 0.002(4) 0.017(4) 0.009(4)
C31 0.037(5) 0.050(4) 0.063(6) 0.000(4) 0.008(4) 0.006(4)
C32 0.042(5) 0.056(5) 0.106(9) -0.006(4) 0.037(6) -0.004(6)
C33 0.065(7) 0.058(5) 0.119(10) -0.005(5) 0.060(7) -0.004(7)
C34 0.062(6) 0.057(5) 0.089(7) -0.006(4) 0.044(6) -0.003(5)
C35 0.040(5) 0.080(6) 0.064(6) -0.003(4) 0.026(5) 0.002(5)
C36 0.051(2) 0.129(4) 0.067(3) -0.006(2) 0.036(2) -0.012(3)
C37 0.0506(5) 0.1291(15) 0.0667(4) -0.0058(5) 0.0356(12) -0.0122(5)
C38 0.053(6) 0.134(8) 0.096(8) 0.013(5) 0.037(6) 0.017(6)
C39 0.059(7) 0.116(9) 0.098(9) -0.010(6) 0.044(6) -0.004(6)
C40 0.044(5) 0.115(8) 0.055(6) 0.011(6) 0.024(5) 0.011(6)
C41 0.071(7) 0.094(7) 0.101(9) -0.003(6) 0.045(7) -0.026(6)
C42 0.055(6) 0.141(9) 0.082(8) -0.025(6) 0.033(6) -0.050(7)
N1 0.0555(4) 0.0574(10) 0.0686(4) 0.0026(4) 0.0337(10) -0.0008(5)
N2 0.0488(5) 0.1200(16) 0.0655(4) -0.0019(5) 0.0329(12) 0.0018(5)
N3 0.0506(5) 0.1291(15) 0.0667(4) -0.0058(5) 0.0356(12) -0.0122(5)
O1 0.076(4) 0.065(4) 0.059(4) -0.005(3) 0.037(3) -0.004(3)
O2 0.055(2) 0.057(2) 0.069(3) 0.0026(17) 0.034(2) -0.0008(19)
O3 0.049(3) 0.120(4) 0.065(3) -0.002(2) 0.033(2) 0.002(2)
O4 0.079(4) 0.076(4) 0.062(4) 0.005(3) 0.039(4) 0.002(3)
O5 0.051(2) 0.129(4) 0.067(3) -0.006(2) 0.036(2) -0.012(3)
O6 0.078(4) 0.073(4) 0.063(4) -0.008(3) 0.038(3) -0.005(3)
I1 0.0473(5) 0.2083(11) 0.0794(6) 0.0065(4) 0.0127(4) 0.0218(5)
I2 0.0492(4) 0.1748(9) 0.0784(5) -0.0055(4) 0.0113(4) -0.0158(5)
I3 0.0475(5) 0.1938(9) 0.0711(5) -0.0034(4) 0.0138(4) 0.0037(5)

loop_
_atom_type_symbol
_atom_type_description
_atom_type_scat_dispersion_real
_atom_type_scat_dispersion_imag
_atom_type_scat_source
C C 0.0033 0.0016 'International Tables Vol C Tables 4.2.6.8 and 6.1.1.4'
H H 0.0000 0.0000 'International Tables Vol C Tables 4.2.6.8 and 6.1.1.4'
N N 0.0061 0.0033 'International Tables Vol C Tables 4.2.6.8 and 6.1.1.4'
O O 0.0106 0.0060 'International Tables Vol C Tables 4.2.6.8 and 6.1.1.4'
I I -0.4742 1.8119 'International Tables Vol C Tables 4.2.6.8 and 6.1.1.4'

loop_
_geom_angle_atom_site_label_1
_geom_angle_atom_site_label_2
_geom_angle_atom_site_label_3
_geom_angle
_geom_angle_publ_flag
O1 C1 O2 120.9(8) y
O1 C1 C2 130.5(9) y
O2 C1 C2 108.5(8) ?
C7 C2 C3 122.8(8) ?
C7 C2 C1 108.8(8) ?
C3 C2 C1 128.4(9) ?
C4 C3 C2 117.6(9) ?
C4 C3 H3 121.2 ?
C2 C3 H3 121.2 ?
C3 C4 C5 119.9(9) ?
C3 C4 H4 120.1 ?
C5 C4 H4 120.1 ?
C6 C5 C4 122.4(9) ?
C6 C5 H5 118.8 ?
C4 C5 H5 118.8 ?
C5 C6 C7 117.4(9) ?
C5 C6 H6 121.3 ?
C7 C6 H6 121.3 ?
C2 C7 C6 119.9(8) ?
C2 C7 C8 109.9(8) ?
C6 C7 C8 130.2(8) ?
N1 C8 C7 114.8(6) ?
N1 C8 O2 110.4(6) y
C7 C8 O2 102.9(7) ?
N1 C8 H8 109.5 ?
C7 C8 H8 109.5 ?
O2 C8 H8 109.5 ?
C14 C9 N1 122.9(8) ?
C14 C9 C10 121.1(9) ?
N1 C9 C10 115.9(7) ?
C11 C10 C9 115.9(8) ?
C11 C10 H10 122.0 ?
C9 C10 H10 122.0 ?
C12 C11 C10 122.9(9) ?
C12 C11 H11 118.5 ?
C10 C11 H11 118.5 ?
C13 C12 C11 120.6(9) ?
C13 C12 I1 119.9(10) ?
C11 C12 I1 119.4(9) ?
C12 C13 C14 117.8(10) ?
C12 C13 H13 121.1 ?
C14 C13 H13 121.1 ?
C9 C14 C13 121.5(10) ?
C9 C14 H14 119.3 ?
C13 C14 H14 119.3 ?
O4 C15 O3 120.3(9) y
O4 C15 C16 130.0(9) y
O3 C15 C16 109.2(8) ?
C17 C16 C21 120.6(8) ?
C17 C16 C15 130.4(9) ?
C21 C16 C15 109.0(8) ?
C18 C17 C16 119.0(9) ?
C18 C17 H17 120.5 ?
C16 C17 H17 120.5 ?
C17 C18 C19 119.9(9) ?
C17 C18 H18 120.0 ?
C19 C18 H18 120.0 ?
C20 C19 C18 122.2(9) ?
C20 C19 H19 118.9 ?
C18 C19 H19 118.9 ?
C21 C20 C19 115.8(9) ?
C21 C20 H20 122.1 ?
C19 C20 H20 122.1 ?
C20 C21 C16 122.4(8) ?
C20 C21 C22 127.3(8) ?
C16 C21 C22 109.9(8) ?
N2 C22 C21 113.7(8) ?
N2 C22 O3 110.3(7) y
C21 C22 O3 99.9(7) ?
N2 C22 H22 110.9 ?
C21 C22 H22 110.9 ?
O3 C22 H22 110.9 ?
C24 C23 C28 119.5(10) ?
C24 C23 N2 126.5(10) ?
C28 C23 N2 114.0(9) ?
C23 C24 C25 122.0(10) ?
C23 C24 H24 119.0 ?
C25 C24 H24 119.0 ?
C26 C25 C24 116.6(10) ?
C26 C25 H25 121.7 ?
C24 C25 H25 121.7 ?
C25 C26 C27 119.8(10) ?
C25 C26 I2 120.8(8) ?
C27 C26 I2 119.4(9) ?
C26 C27 C28 119.5(12) ?
C26 C27 H27 120.3 ?
C28 C27 H27 120.3 ?
C23 C28 C27 121.7(11) ?
C23 C28 H28 119.1 ?
C27 C28 H28 119.1 ?
O6 C29 O5 119.9(9) y
O6 C29 C30 130.9(10) y
O5 C29 C30 108.8(8) ?
C31 C30 C35 121.6(8) ?
C31 C30 C29 129.8(9) ?
C35 C30 C29 108.7(8) ?
C30 C31 C32 117.2(9) ?
C30 C31 H31 121.4 ?
C32 C31 H31 121.4 ?
C33 C32 C31 121.1(9) ?
C33 C32 H32 119.4 ?
C31 C32 H32 119.4 ?
C32 C33 C34 121.8(10) ?
C32 C33 H33 119.1 ?
C34 C33 H33 119.1 ?
C33 C34 C35 117.3(10) ?
C33 C34 H34 121.4 ?
C35 C34 H34 121.4 ?
C30 C35 C34 121.0(8) ?
C30 C35 C36 110.4(8) ?
C34 C35 C36 128.2(9) ?
N3 C36 O5 113.3(8) y
N3 C36 C35 114.8(8) ?
O5 C36 C35 99.7(8) ?
N3 C36 H36 109.5 ?
O5 C36 H36 109.5 ?
C35 C36 H36 109.5 ?
C38 C37 C42 117.5(11) ?
C38 C37 N3 115.8(10) ?
C42 C37 N3 126.7(9) ?
C37 C38 C39 125.3(10) ?
C37 C38 H38 117.3 ?
C39 C38 H38 117.3 ?
C38 C39 C40 118.8(10) ?
C38 C39 H39 120.6 ?
C40 C39 H39 120.6 ?
C41 C40 C39 117.4(10) ?
C41 C40 I3 122.9(9) ?
C39 C40 I3 119.5(9) ?
C40 C41 C42 121.1(11) ?
C40 C41 H41 119.5 ?
C42 C41 H41 119.5 ?
C37 C42 C41 119.6(10) ?
C37 C42 H42 120.2 ?
C41 C42 H42 120.2 ?
C8 N1 C9 123.6(6) ?
C8 N1 H1A 118.2 ?
C9 N1 H1A 118.2 ?
C22 N2 C23 120.1(8) ?
C22 N2 H2A 119.9 ?
C23 N2 H2A 119.9 ?
C36 N3 C37 121.7(9) ?
C36 N3 H3A 119.1 ?
C37 N3 H3A 119.1 ?
C1 O2 C8 109.9(6) ?
C15 O3 C22 111.5(7) ?
C29 O5 C36 112.1(7) ?

loop_
_geom_bond_atom_site_label_1
_geom_bond_atom_site_label_2
_geom_bond_distance
_geom_bond_publ_flag
C1 O1 1.201(10) y
C1 O2 1.345(10) y
C1 C2 1.479(11) ?
C2 C7 1.365(11) y
C2 C3 1.376(12) ?
C3 C4 1.372(12) ?
C3 H3 0.9300 ?
C4 C5 1.392(14) ?
C4 H4 0.9300 ?
C5 C6 1.364(12) ?
C5 H5 0.9300 ?
C6 C7 1.396(11) ?
C6 H6 0.9300 ?
C7 C8 1.482(11) ?
C8 N1 1.393(10) ?
C8 O2 1.519(11) y
C8 H8 0.9800 ?
C9 C14 1.349(11) ?
C9 N1 1.415(11) y
C9 C10 1.415(10) ?
C10 C11 1.393(13) ?
C10 H10 0.9300 ?
C11 C12 1.372(14) ?
C11 H11 0.9300 ?
C12 C13 1.363(15) ?
C12 I1 2.095(10) ?
C13 C14 1.420(13) ?
C13 H13 0.9300 ?
C14 H14 0.9300 ?
C15 O4 1.196(10) y
C15 O3 1.336(11) y
C15 C16 1.465(11) ?
C16 C17 1.364(11) ?
C16 C21 1.380(11) y
C17 C18 1.364(12) ?
C17 H17 0.9300 ?
C18 C19 1.392(13) ?
C18 H18 0.9300 ?
C19 C20 1.389(12) ?
C19 H19 0.9300 ?
C20 C21 1.374(11) ?
C20 H20 0.9300 ?
C21 C22 1.534(12) ?
C22 N2 1.331(11) ?
C22 O3 1.549(11) y
C22 H22 0.9800 ?
C23 C24 1.283(11) ?
C23 C28 1.319(15) ?
C23 N2 1.463(12) y
C24 C25 1.444(14) ?
C24 H24 0.9300 ?
C25 C26 1.349(14) ?
C25 H25 0.9300 ?
C26 C27 1.363(15) ?
C26 I2 2.092(10) ?
C27 C28 1.370(14) ?
C27 H27 0.9300 ?
C28 H28 0.9300 ?
C29 O6 1.195(11) y
C29 O5 1.349(12) y
C29 C30 1.452(12) ?
C30 C31 1.383(10) ?
C30 C35 1.383(11) y
C31 C32 1.392(12) ?
C31 H31 0.9300 ?
C32 C33 1.373(13) ?
C32 H32 0.9300 ?
C33 C34 1.383(13) ?
C33 H33 0.9300 ?
C34 C35 1.388(12) ?
C34 H34 0.9300 ?
C35 C36 1.527(12) ?
C36 N3 1.282(11) ?
C36 O5 1.526(11) y
C36 H36 0.9800 ?
C37 C38 1.291(12) ?
C37 C42 1.362(15) ?
C37 N3 1.451(13) y
C38 C39 1.360(14) ?
C38 H38 0.9300 ?
C39 C40 1.365(14) ?
C39 H39 0.9300 ?
C40 C41 1.365(14) ?
C40 I3 2.071(9) ?
C41 C42 1.387(15) ?
C41 H41 0.9300 ?
C42 H42 0.9300 ?
N1 H1A 0.8600 ?
N2 H2A 0.8600 ?
N3 H3A 0.8600 ?

loop_
_geom_hbond_atom_site_label_D
_geom_hbond_atom_site_label_H
_geom_hbond_atom_site_label_A
_geom_hbond_site_symmetry_A
_geom_hbond_distance_DH
_geom_hbond_distance_HA
_geom_hbond_distance_DA
_geom_hbond_angle_DHA
N1 H1A O1 2_746 0.86 2.54 3.040(8) 117.6
N2 H2A O6 3_666 0.86 2.56 3.093(10) 120.9
N3 H3A O4 3_676 0.86 2.61 3.116(10) 118.6
N3 H3A I1 4_576 0.86 3.26 4.003(8) 146.8
C8 H8 O1 2_756 0.98 2.56 3.344(9) 136
C22 H22 O6 3_676 0.98 2.55 3.356(11) 139
C36 H36 O4 3_666 0.98 2.52 3.313(12) 138

loop_
_geom_torsion_atom_site_label_1
_geom_torsion_atom_site_label_2
_geom_torsion_atom_site_label_3
_geom_torsion_atom_site_label_4
_geom_torsion
O1 C1 C2 C7 177.8(8)
O2 C1 C2 C7 -2.1(8)
O1 C1 C2 C3 -2.1(14)
O2 C1 C2 C3 177.9(7)
C7 C2 C3 C4 1.6(13)
C1 C2 C3 C4 -178.4(8)
C2 C3 C4 C5 -3.6(14)
C3 C4 C5 C6 2.9(15)
C4 C5 C6 C7 -0.1(13)
C3 C2 C7 C6 1.1(11)
C1 C2 C7 C6 -178.8(7)
C3 C2 C7 C8 -177.7(7)
C1 C2 C7 C8 2.3(8)
C5 C6 C7 C2 -1.9(11)
C5 C6 C7 C8 176.7(7)
C2 C7 C8 N1 -121.6(8)
C6 C7 C8 N1 59.7(11)
C2 C7 C8 O2 -1.6(7)
C6 C7 C8 O2 179.7(7)
C14 C9 C10 C11 4.8(14)
N1 C9 C10 C11 -173.9(9)
C9 C10 C11 C12 -2.4(15)
C10 C11 C12 C13 -0.6(16)
C10 C11 C12 I1 175.0(8)
C11 C12 C13 C14 1.4(16)
I1 C12 C13 C14 -174.2(8)
N1 C9 C14 C13 174.4(9)
C10 C9 C14 C13 -4.2(15)
C12 C13 C14 C9 1.0(16)
O4 C15 C16 C17 0.5(19)
O3 C15 C16 C17 172.3(9)
O4 C15 C16 C21 -178.7(11)
O3 C15 C16 C21 -6.8(11)
C21 C16 C17 C18 -2.6(14)
C15 C16 C17 C18 178.4(9)
C16 C17 C18 C19 2.2(15)
C17 C18 C19 C20 -0.8(14)
C18 C19 C20 C21 -0.3(14)
C19 C20 C21 C16 0.0(14)
C19 C20 C21 C22 171.1(9)
C17 C16 C21 C20 1.5(15)
C15 C16 C21 C20 -179.3(9)
C17 C16 C21 C22 -171.0(8)
C15 C16 C21 C22 8.2(11)
C20 C21 C22 N2 64.3(13)
C16 C21 C22 N2 -123.7(9)
C20 C21 C22 O3 -178.3(9)
C16 C21 C22 O3 -6.3(9)
C28 C23 C24 C25 -11.1(18)
N2 C23 C24 C25 171.7(10)
C23 C24 C25 C26 8.7(18)
C24 C25 C26 C27 -0.1(17)
C24 C25 C26 I2 -178.0(8)
C25 C26 C27 C28 -5.6(19)
I2 C26 C27 C28 172.4(11)
C24 C23 C28 C27 5(2)
N2 C23 C28 C27 -177.5(12)
C26 C27 C28 C23 3(2)
O6 C29 C30 C31 0.6(19)
O5 C29 C30 C31 -173.2(8)
O6 C29 C30 C35 179.5(11)
O5 C29 C30 C35 5.7(11)
C35 C30 C31 C32 1.1(13)
C29 C30 C31 C32 179.9(9)
C30 C31 C32 C33 -0.8(14)
C31 C32 C33 C34 0.5(15)
C32 C33 C34 C35 -0.4(14)
C31 C30 C35 C34 -1.0(14)
C29 C30 C35 C34 179.9(9)
C31 C30 C35 C36 172.8(8)
C29 C30 C35 C36 -6.2(11)
C33 C34 C35 C30 0.6(14)
C33 C34 C35 C36 -172.0(9)
C30 C35 C36 N3 125.7(9)
C34 C35 C36 N3 -61.1(14)
C30 C35 C36 O5 4.3(10)
C34 C35 C36 O5 177.6(9)
C42 C37 C38 C39 -4.3(18)
N3 C37 C38 C39 177.5(10)
C37 C38 C39 C40 -0.7(19)
C38 C39 C40 C41 2.2(16)
C38 C39 C40 I3 -172.8(8)
C39 C40 C41 C42 1.2(16)
I3 C40 C41 C42 176.0(9)
C38 C37 C42 C41 7.5(17)
N3 C37 C42 C41 -174.5(10)
C40 C41 C42 C37 -6.2(18)
C7 C8 N1 C9 -168.5(7)
O2 C8 N1 C9 75.8(9)
C14 C9 N1 C8 12.5(13)
C10 C9 N1 C8 -168.9(8)
C21 C22 N2 C23 -167.6(8)
O3 C22 N2 C23 81.2(10)
C24 C23 N2 C22 17.1(15)
C28 C23 N2 C22 -160.2(10)
O5 C36 N3 C37 -79.5(11)
C35 C36 N3 C37 166.9(8)
C38 C37 N3 C36 165.2(10)
C42 C37 N3 C36 -12.9(16)
O1 C1 O2 C8 -178.9(6)
C2 C1 O2 C8 1.1(7)
N1 C8 O2 C1 123.2(7)
C7 C8 O2 C1 0.2(7)
O4 C15 O3 C22 175.3(9)
C16 C15 O3 C22 2.5(10)
N2 C22 O3 C15 122.1(9)
C21 C22 O3 C15 2.1(9)
O6 C29 O5 C36 -177.5(9)
C30 C29 O5 C36 -2.8(11)
N3 C36 O5 C29 -123.3(10)
C35 C36 O5 C29 -0.8(10)

loop_
_cod_related_entry_id
_cod_related_entry_database
_cod_related_entry_code
1 ChemSpider 3503299
